data_7054924
loop_
_publ_author_name
'Marin, Luminita'
'van der Lee, Arie'
'Shova, Sergiu'
'Arvinte, Adina'
'Barboiu, Mihail'

_publ_section_title
;
 Molecular amorphous glasses toward large azomethine crystals with
 aggregation-induced emission
;
_journal_issue 8
_journal_name_full 'New J. Chem.'
_journal_page_first 6404
_journal_paper_doi 10.1039/C5NJ01052G
_journal_volume 39
_journal_year 2015
_chemical_formula_moiety 'C29 H31 N, 0.0833(H3 C2 N)'
_chemical_formula_sum 'C29.166 H31.25 N1.08'
_chemical_formula_weight 396.94
_space_group_IT_number 148
_symmetry_cell_setting trigonal
_symmetry_space_group_name_Hall '-R 3'
_symmetry_space_group_name_H-M 'R -3 :H'
_atom_sites_solution_hydrogens difmap
_atom_sites_solution_primary iterative
_audit_update_record
;
2015-06-05 deposited with the CCDC.
2015-06-10 downloaded from the CCDC.
;
_cell_angle_alpha 90
_cell_angle_beta 90
_cell_angle_gamma 120
_cell_formula_units_Z 18
_cell_length_a 46.312(3)
_cell_length_b 46.312(3)
_cell_length_c 5.6266(5)
_cell_measurement_reflns_used 1100
_cell_measurement_temperature 175
_cell_measurement_theta_max 28.8531
_cell_measurement_theta_min 4.1448
_cell_volume 10451.1(13)
_computing_cell_refinement
;
CrysAlisPro, Agilent Technologies,
Version 1.171.35.11 (release 16-05-2011 CrysAlis171 .NET)
(compiled May 16 2011,17:55:39)
;
_computing_data_collection
;
CrysAlisPro, Agilent Technologies,
Version 1.171.35.11 (release 16-05-2011 CrysAlis171 .NET)
(compiled May 16 2011,17:55:39)
;
_computing_data_reduction
;
CrysAlisPro, Agilent Technologies,
Version 1.171.35.11 (release 16-05-2011 CrysAlis171 .NET)
(compiled May 16 2011,17:55:39)
;
_computing_molecular_graphics 'CAMERON (Watkin et al., 1996)'
_computing_publication_material 'CRYSTALS (Betteridge et al., 2003)'
_computing_structure_refinement 'CRYSTALS (Betteridge et al., 2003)'
_computing_structure_solution 'Superflip (Palatinus & Chapuis, 2007)'
_diffrn_ambient_temperature 175
_diffrn_detector_area_resol_mean 16.0143
_diffrn_measured_fraction_theta_full 0.967
_diffrn_measured_fraction_theta_max 0.887
_diffrn_measurement_details
;
  1 omega  -19.00   33.50   0.7500   75.0000
omega____ theta____ kappa____ phi______ frames
    -       17.6287 -101.0000   30.0000 70

  2 omega  -39.00   28.50   0.7500   75.0000
omega____ theta____ kappa____ phi______ frames
    -       17.6287  -88.0000 -118.0000 90

  3 omega  -12.00   22.50   0.7500   75.0000
omega____ theta____ kappa____ phi______ frames
    -       17.6287   77.0000 -180.0000 46

  4 omega  -12.00   87.00   0.7500   75.0000
omega____ theta____ kappa____ phi______ frames
    -       17.6287   77.0000  -30.0000 132

;
_diffrn_measurement_device Area
_diffrn_measurement_device_type 'Xcalibur, Sapphire3, Gemini'
_diffrn_measurement_method '\w scans'
_diffrn_orient_matrix_UB_11 -0.0029066000
_diffrn_orient_matrix_UB_12 0.0119414000
_diffrn_orient_matrix_UB_13 0.0576378000
_diffrn_orient_matrix_UB_21 -0.0172069000
_diffrn_orient_matrix_UB_22 -0.0096424000
_diffrn_orient_matrix_UB_23 -0.0275566000
_diffrn_orient_matrix_UB_31 -0.0028175000
_diffrn_orient_matrix_UB_32 -0.0087756000
_diffrn_orient_matrix_UB_33 0.1086810000
_diffrn_radiation_monochromator graphite
_diffrn_radiation_source 'Enhance (Mo) X-ray Source'
_diffrn_radiation_type 'Mo K\a'
_diffrn_radiation_wavelength 0.71073
_diffrn_reflns_av_R_equivalents 0.132
_diffrn_reflns_av_unetI/netI 0.4091
_diffrn_reflns_limit_h_max 61
_diffrn_reflns_limit_h_min -56
_diffrn_reflns_limit_k_max 52
_diffrn_reflns_limit_k_min -61
_diffrn_reflns_limit_l_max 7
_diffrn_reflns_limit_l_min -7
_diffrn_reflns_number 18106
_diffrn_reflns_theta_full 25.158
_diffrn_reflns_theta_max 28.917
_diffrn_reflns_theta_min 4.153
_exptl_absorpt_coefficient_mu 0.065
_exptl_absorpt_correction_T_max 1.00000
_exptl_absorpt_correction_T_min 0.34134
_exptl_absorpt_correction_type multi-scan
_exptl_absorpt_process_details
;
CrysAlisPro, Agilent Technologies,
Version 1.171.35.11 (release 16-05-2011 CrysAlis171 .NET)
(compiled May 16 2011,17:55:39)
Empirical absorption correction using spherical harmonics,
 implemented in SCALE3 ABSPACK scaling algorithm.
;
_exptl_crystal_colour yellow
_exptl_crystal_density_diffrn 1.135
_exptl_crystal_density_method 'not measured'
_exptl_crystal_description stick
_exptl_crystal_F_000 3848.508
_exptl_crystal_size_max 0.400
_exptl_crystal_size_mid 0.060
_exptl_crystal_size_min 0.050
_refine_diff_density_max 0.34
_refine_diff_density_min -0.26
_refine_ls_extinction_method None
_refine_ls_goodness_of_fit_ref 1.1478
_refine_ls_hydrogen_treatment constr
_refine_ls_matrix_type full
_refine_ls_number_parameters 278
_refine_ls_number_reflns 2119
_refine_ls_number_restraints 0
_refine_ls_R_factor_all 0.2244
_refine_ls_R_factor_gt 0.0713
_refine_ls_shift/su_max 0.0058815
_refine_ls_shift/su_mean 0.0001963
_refine_ls_structure_factor_coef F
_refine_ls_weighting_details
;
 Method, part 1, Chebychev polynomial, (Watkin, 1994, Prince, 1982) 
 [weight] = 1.0/[A~0~*T~0~(x)+A~1~*T~1~(x) ... +A~n-1~]*T~n-1~(x)] 
 where A~i~ are the Chebychev coefficients listed below and x= Fcalc/Fmax 
 Method = Robust Weighting (Prince, 1982) 
 W = [weight] * [1-(deltaF/6*sigmaF)^2^]^2^ 
 A~i~ are: 
 1.74 -9.13 -1.29 -2.61 -1.97 
;
_refine_ls_weighting_scheme calc
_refine_ls_wR_factor_all 0.0893
_refine_ls_wR_factor_gt 0.0424
_refine_ls_wR_factor_ref 0.0424
_reflns_limit_h_max 28
_reflns_limit_h_min -58
_reflns_limit_k_max 61
_reflns_limit_k_min 0
_reflns_limit_l_max 7
_reflns_limit_l_min 0
_reflns_number_gt 2119
_reflns_number_total 5450
_reflns_threshold_expression I>2.0\s(I)
_oxford_diffrn_Wilson_B_factor 1.34
_oxford_diffrn_Wilson_scale 29.76
_oxford_refine_ls_r_factor_ref 0.0713
_oxford_refine_ls_scale 0.4137(9)
_oxford_reflns_number_all 5442
_oxford_reflns_threshold_expression_ref I>2.0\s(I)
_cod_data_source_file c5nj01052g1.cif
_cod_data_source_block 4
_cod_depositor_comments 'Adding full bibliography for 7054919--7054928.cif.'
_cod_original_cell_volume 10451.3(14)
_cod_original_sg_symbol_H-M 'R -3 '
_cod_database_code 7054924
_cell_oxdiff_length_a 46.301(3)
_cell_oxdiff_length_b 46.293(4)
_cell_oxdiff_length_c 5.6263(5)
_cell_oxdiff_angle_alpha 90.001(7)
_cell_oxdiff_angle_beta 90.009(6)
_cell_oxdiff_angle_gamma 119.930(8)
_cell_oxdiff_volume 10451(1)
_montpellier_reflns_maxres 1.04
_montpellier_reflns_completeness_maxres 99.09
_montpellier_reflns_redundancy_maxres 4.44

loop_
_symmetry_equiv_pos_as_xyz
x,y,z
-x,-y,-z
x+1/3,y+2/3,z+2/3
-x+1/3,-y+2/3,-z+2/3
x+2/3,y+1/3,z+1/3
-x+2/3,-y+1/3,-z+1/3
y,-x+y,-z
-y,x-y,z
y+1/3,-x+y+2/3,-z+2/3
-y+1/3,x-y+2/3,z+2/3
y+2/3,-x+y+1/3,-z+1/3
-y+2/3,x-y+1/3,z+1/3
-x+y,-x,z
x-y,x,-z
-x+y+1/3,-x+2/3,z+2/3
x-y+1/3,x+2/3,-z+2/3
-x+y+2/3,-x+1/3,z+1/3
x-y+2/3,x+1/3,-z+1/3

loop_
_atom_site_label
_atom_site_type_symbol
_atom_site_fract_x
_atom_site_fract_y
_atom_site_fract_z
_atom_site_U_iso_or_equiv
_atom_site_occupancy
_atom_site_adp_type
_atom_site_refinement_flags_posn
_atom_site_refinement_flags_adp
N1 N 0.3333 0.6667 0.1667 0.0603 0.5000 Uani S T
C2 C 0.3333 0.6667 -0.037(6) 0.0464 0.2500 Uani S T
C3 C 0.3333 0.6667 -0.3333 0.1853 0.5000 Uani S T
N4 N 0.36772(7) 0.52838(7) 0.5464(5) 0.0400 1.0000 Uani . .
C5 C 0.38931(8) 0.52354(8) 0.7011(6) 0.0356 1.0000 Uani . .
C6 C 0.40005(8) 0.54226(8) 0.9065(6) 0.0417 1.0000 Uani . .
C7 C 0.42208(9) 0.53954(9) 1.0577(6) 0.0451 1.0000 Uani . .
C8 C 0.43477(8) 0.51893(8) 1.0066(6) 0.0370 1.0000 Uani . .
C9 C 0.46007(8) 0.51733(9) 1.1682(6) 0.0440 1.0000 Uani . .
C10 C 0.49571(8) 0.54546(9) 1.1321(6) 0.0413 1.0000 Uani . .
C11 C 0.51918(8) 0.54515(8) 1.3196(6) 0.0402 1.0000 Uani . .
C12 C 0.55558(8) 0.57144(8) 1.2874(6) 0.0419 1.0000 Uani . .
C13 C 0.57698(8) 0.57337(9) 1.4991(6) 0.0444 1.0000 Uani . .
C14 C 0.61411(9) 0.59651(10) 1.4667(7) 0.0531 1.0000 Uani . .
C15 C 0.63510(10) 0.59591(10) 1.6687(8) 0.0639 1.0000 Uani . .
C16 C 0.67191(11) 0.62099(13) 1.6403(9) 0.0882 1.0000 Uani . .
H162 H 0.6843 0.6183 1.7680 0.1309 1.0000 Uiso R .
H163 H 0.6753 0.6435 1.6423 0.1311 1.0000 Uiso R .
H161 H 0.6794 0.6171 1.4912 0.1312 1.0000 Uiso R .
H152 H 0.6274 0.6012 1.8147 0.0751 1.0000 Uiso R .
H151 H 0.6318 0.5736 1.6840 0.0749 1.0000 Uiso R .
H142 H 0.6177 0.6192 1.4509 0.0621 1.0000 Uiso R .
H141 H 0.6212 0.5904 1.3197 0.0624 1.0000 Uiso R .
H131 H 0.5701 0.5807 1.6369 0.0516 1.0000 Uiso R .
H132 H 0.5731 0.5510 1.5295 0.0517 1.0000 Uiso R .
H121 H 0.5573 0.5932 1.2696 0.0491 1.0000 Uiso R .
H122 H 0.5638 0.5662 1.1437 0.0491 1.0000 Uiso R .
H111 H 0.5117 0.5492 1.4706 0.0460 1.0000 Uiso R .
H112 H 0.5170 0.5230 1.3201 0.0466 1.0000 Uiso R .
H101 H 0.4965 0.5670 1.1386 0.0476 1.0000 Uiso R .
H102 H 0.5031 0.5430 0.9744 0.0478 1.0000 Uiso R .
H91 H 0.4538 0.5176 1.3317 0.0505 1.0000 Uiso R .
H92 H 0.4597 0.4966 1.1378 0.0510 1.0000 Uiso R .
C17 C 0.42394(9) 0.50023(9) 0.8017(6) 0.0448 1.0000 Uani . .
C18 C 0.40144(8) 0.50239(8) 0.6504(6) 0.0402 1.0000 Uani . .
H181 H 0.3948 0.4901 0.5095 0.0470 1.0000 Uiso R .
H171 H 0.4316 0.4855 0.7652 0.0517 1.0000 Uiso R .
H71 H 0.4284 0.5519 1.2003 0.0519 1.0000 Uiso R .
H61 H 0.3923 0.5572 0.9398 0.0488 1.0000 Uiso R .
C19 C 0.34533(8) 0.50300(9) 0.4350(6) 0.0390 1.0000 Uani . .
C20 C 0.32209(8) 0.50376(8) 0.2608(6) 0.0400 1.0000 Uani . .
C21 C 0.30986(8) 0.52640(9) 0.2783(6) 0.0419 1.0000 Uani . .
C22 C 0.31743(9) 0.54929(9) 0.4671(7) 0.0491 1.0000 Uani . .
C23 C 0.30457(9) 0.57024(10) 0.4733(8) 0.0562 1.0000 Uani . .
C24 C 0.28329(9) 0.56959(11) 0.2883(9) 0.0595 1.0000 Uani . .
C25 C 0.27494(9) 0.54760(11) 0.1109(8) 0.0587 1.0000 Uani . .
C26 C 0.28709(8) 0.52509(10) 0.0980(7) 0.0469 1.0000 Uani . .
C27 C 0.27626(9) 0.50096(10) -0.0797(7) 0.0542 1.0000 Uani . .
C28 C 0.28673(8) 0.47801(9) -0.0932(6) 0.0450 1.0000 Uani . .
C29 C 0.31077(8) 0.47971(9) 0.0752(6) 0.0430 1.0000 Uani . .
C30 C 0.32257(9) 0.45678(9) 0.0414(7) 0.0506 1.0000 Uani . .
C31 C 0.31051(10) 0.43344(10) -0.1337(7) 0.0594 1.0000 Uani . .
C32 C 0.28573(10) 0.43095(11) -0.2919(8) 0.0605 1.0000 Uani . .
C33 C 0.27446(9) 0.45238(10) -0.2726(7) 0.0583 1.0000 Uani . .
H331 H 0.2582 0.4513 -0.3777 0.0677 1.0000 Uiso R .
H321 H 0.2772 0.4142 -0.4108 0.0721 1.0000 Uiso R .
H311 H 0.3186 0.4186 -0.1474 0.0707 1.0000 Uiso R .
H301 H 0.3393 0.4583 0.1410 0.0597 1.0000 Uiso R .
H271 H 0.2611 0.5000 -0.1929 0.0632 1.0000 Uiso R .
H251 H 0.2604 0.5474 -0.0097 0.0688 1.0000 Uiso R .
H241 H 0.2749 0.5845 0.2957 0.0716 1.0000 Uiso R .
H231 H 0.3099 0.5850 0.6013 0.0656 1.0000 Uiso R .
H221 H 0.3316 0.5503 0.5883 0.0565 1.0000 Uiso R .
H191 H 0.3429 0.4815 0.4674 0.0448 1.0000 Uiso R .

loop_
_atom_site_aniso_label
_atom_site_aniso_U_11
_atom_site_aniso_U_22
_atom_site_aniso_U_33
_atom_site_aniso_U_23
_atom_site_aniso_U_13
_atom_site_aniso_U_12
N1 0.045(7) 0.045(7) 0.091(15) 0.0000 0.0000 0.022(4)
C2 0.031(10) 0.031(10) 0.08(2) 0.0000 0.0000 0.016(5)
C3 0.073(14) 0.073(14) 0.41(8) 0.0000 0.0000 0.036(7)
N4 0.0327(16) 0.0427(18) 0.0445(17) 0.0049(14) 0.0003(14) 0.0189(14)
C5 0.0304(18) 0.0342(18) 0.041(2) 0.0067(16) 0.0019(15) 0.0152(16)
C6 0.042(2) 0.038(2) 0.050(2) 0.0019(18) 0.0021(18) 0.0232(17)
C7 0.049(2) 0.041(2) 0.041(2) -0.0027(17) -0.0043(18) 0.0199(18)
C8 0.0301(19) 0.0363(19) 0.041(2) 0.0057(16) 0.0025(16) 0.0139(16)
C9 0.038(2) 0.046(2) 0.043(2) 0.0068(17) -0.0006(17) 0.0175(18)
C10 0.043(2) 0.043(2) 0.039(2) 0.0017(17) -0.0010(16) 0.0226(18)
C11 0.041(2) 0.043(2) 0.0397(19) 0.0013(16) -0.0017(16) 0.0232(18)
C12 0.039(2) 0.042(2) 0.046(2) 0.0039(17) -0.0013(17) 0.0210(18)
C13 0.048(2) 0.042(2) 0.043(2) 0.0005(17) -0.0020(17) 0.0224(18)
C14 0.043(2) 0.056(2) 0.056(2) 0.001(2) -0.0077(19) 0.021(2)
C15 0.058(3) 0.059(3) 0.073(3) -0.007(2) -0.028(2) 0.027(2)
C16 0.052(3) 0.110(4) 0.097(4) -0.015(3) -0.027(3) 0.036(3)
C17 0.044(2) 0.049(2) 0.053(2) -0.0058(18) 0.0000(18) 0.0313(19)
C18 0.042(2) 0.045(2) 0.037(2) -0.0107(16) -0.0101(16) 0.0241(18)
C19 0.0286(18) 0.038(2) 0.049(2) 0.0109(17) 0.0014(16) 0.0160(16)
C20 0.0278(18) 0.040(2) 0.047(2) 0.0169(17) 0.0083(16) 0.0124(16)
C21 0.0302(19) 0.044(2) 0.047(2) 0.0213(18) 0.0120(17) 0.0155(17)
C22 0.035(2) 0.053(2) 0.058(2) 0.015(2) 0.0107(18) 0.0206(19)
C23 0.044(2) 0.051(2) 0.073(3) 0.018(2) 0.021(2) 0.024(2)
C24 0.040(2) 0.063(3) 0.087(3) 0.031(3) 0.016(2) 0.034(2)
C25 0.038(2) 0.067(3) 0.073(3) 0.023(3) 0.005(2) 0.027(2)
C26 0.0278(19) 0.056(2) 0.056(2) 0.028(2) 0.0089(18) 0.0201(18)
C27 0.029(2) 0.065(3) 0.055(3) 0.020(2) -0.0022(18) 0.013(2)
C28 0.0258(18) 0.051(2) 0.049(2) 0.0203(19) 0.0024(17) 0.0128(18)
C29 0.0307(19) 0.046(2) 0.048(2) 0.0170(18) 0.0090(17) 0.0152(17)
C30 0.043(2) 0.050(2) 0.052(2) 0.003(2) -0.0081(19) 0.018(2)
C31 0.061(3) 0.052(3) 0.061(3) 0.006(2) -0.002(2) 0.025(2)
C32 0.051(3) 0.057(3) 0.057(3) 0.006(2) -0.003(2) 0.015(2)
C33 0.034(2) 0.063(3) 0.052(3) 0.009(2) -0.0102(18) 0.005(2)

loop_
_atom_type_symbol
_atom_type_scat_dispersion_real
_atom_type_scat_dispersion_imag
_atom_type_scat_Cromer_Mann_a1
_atom_type_scat_Cromer_Mann_b1
_atom_type_scat_Cromer_Mann_a2
_atom_type_scat_Cromer_Mann_b2
_atom_type_scat_Cromer_Mann_a3
_atom_type_scat_Cromer_Mann_b3
_atom_type_scat_Cromer_Mann_a4
_atom_type_scat_Cromer_Mann_b4
_atom_type_scat_Cromer_Mann_c
_atom_type_scat_source
C 0.0033 0.0016 2.3100 20.8439 1.0200 10.2075 1.5886 0.5687 0.8650 51.6512 0.2156 'International Tables Vol C 4.2.6.8 and 6.1.1.4'
H 0.0000 0.0000 0.4930 10.5109 0.3229 26.1257 0.1402 3.1424 0.0408 57.7998 0.0030 'International Tables Vol C 4.2.6.8 and 6.1.1.4'
O 0.0106 0.0060 3.0485 13.2771 2.2868 5.7011 1.5463 0.3239 0.8670 32.9089 0.2508 'International Tables Vol C 4.2.6.8 and 6.1.1.4'
N 0.0061 0.0033 12.2126 0.0057 3.1322 9.8933 2.0125 28.9975 1.1663 0.5826 -11.5290 'International Tables Vol C 4.2.6.8 and 6.1.1.4'

loop_
_montpellier_diffrn_reflns_class_number
_montpellier_diffrn_reflns_class_d_res_high
_montpellier_diffrn_reflns_class_d_res_low
_montpellier_diffrn_reflns_class_redundancy
_montpellier_diffrn_reflns_class_av_i/ui
_diffrn_reflns_class_av_R_eq
_montpellier_diffrn_reflns_class_completeness_shell
_montpellier_diffrn_reflns_class_cumul_completeness
0 100.0 1.63 5.5 18.17 0.042 96.5 96.46
1 1.63 1.30 4.6 5.54 0.139 100.0 98.20
2 1.30 1.13 4.1 4.73 0.146 100.0 98.79
3 1.13 1.04 3.6 2.96 0.242 100.0 99.09
4 1.04 0.96 3.2 1.90 0.374 100.0 99.27
5 0.96 0.90 3.1 1.43 0.468 100.0 99.39
6 0.90 0.86 2.9 0.97 0.616 100.0 99.48
7 0.86 0.82 2.5 0.76 0.640 100.0 99.54
8 0.82 0.79 2.3 0.56 0.668 94.9 99.01
9 0.79 0.73 1.5 0.62 0.834 45.7 88.68

loop_
_geom_angle_atom_site_label_1
_geom_angle_site_symmetry_1
_geom_angle_atom_site_label_2
_geom_angle_atom_site_label_3
_geom_angle
_geom_angle_publ_flag
C2 6_565 N1 C2 179.990 yes
N1 . C2 C3 179.993 yes
C2 18_554 C3 C2 179.993 yes
C5 . N4 C19 117.7(3) yes
N4 . C5 C6 118.3(3) yes
N4 . C5 C18 123.5(3) yes
C6 . C5 C18 118.2(3) yes
C5 . C6 C7 120.6(3) yes
C5 . C6 H61 118.5 no
C7 . C6 H61 120.9 no
C6 . C7 C8 121.6(3) yes
C6 . C7 H71 119.2 no
C8 . C7 H71 119.2 no
C7 . C8 C9 121.1(3) yes
C7 . C8 C17 117.6(3) yes
C9 . C8 C17 121.3(3) yes
C8 . C9 C10 114.4(3) yes
C8 . C9 H91 109.0 no
C10 . C9 H91 108.8 no
C8 . C9 H92 108.2 no
C10 . C9 H92 107.4 no
H91 . C9 H92 108.9 no
C9 . C10 C11 112.0(3) yes
C9 . C10 H101 109.7 no
C11 . C10 H101 108.7 no
C9 . C10 H102 108.4 no
C11 . C10 H102 109.6 no
H101 . C10 H102 108.4 no
C10 . C11 C12 115.0(3) yes
C10 . C11 H111 106.3 no
C12 . C11 H111 108.0 no
C10 . C11 H112 108.1 no
C12 . C11 H112 109.5 no
H111 . C11 H112 109.8 no
C11 . C12 C13 112.5(3) yes
C11 . C12 H121 109.0 no
C13 . C12 H121 107.8 no
C11 . C12 H122 108.3 no
C13 . C12 H122 109.9 no
H121 . C12 H122 109.4 no
C12 . C13 C14 115.0(3) yes
C12 . C13 H131 109.3 no
C14 . C13 H131 107.8 no
C12 . C13 H132 107.8 no
C14 . C13 H132 108.3 no
H131 . C13 H132 108.5 no
C13 . C14 C15 114.3(3) yes
C13 . C14 H142 107.1 no
C15 . C14 H142 108.8 no
C13 . C14 H141 108.7 no
C15 . C14 H141 108.6 no
H142 . C14 H141 109.2 no
C14 . C15 C16 113.3(4) yes
C14 . C15 H152 108.3 no
C16 . C15 H152 107.9 no
C14 . C15 H151 109.1 no
C16 . C15 H151 110.2 no
H152 . C15 H151 107.9 no
C15 . C16 H162 109.6 no
C15 . C16 H163 109.6 no
H162 . C16 H163 110.0 no
C15 . C16 H161 108.7 no
H162 . C16 H161 109.6 no
H163 . C16 H161 109.3 no
C8 . C17 C18 121.3(3) yes
C8 . C17 H171 119.4 no
C18 . C17 H171 119.4 no
C17 . C18 C5 120.7(3) yes
C17 . C18 H181 120.4 no
C5 . C18 H181 118.8 no
N4 . C19 C20 124.9(3) yes
N4 . C19 H191 118.7 no
C20 . C19 H191 116.3 no
C19 . C20 C21 122.5(3) yes
C19 . C20 C29 117.3(3) yes
C21 . C20 C29 120.1(3) yes
C20 . C21 C22 124.3(3) yes
C20 . C21 C26 118.2(3) yes
C22 . C21 C26 117.5(3) yes
C21 . C22 C23 121.1(4) yes
C21 . C22 H221 119.4 no
C23 . C22 H221 119.5 no
C22 . C23 C24 120.5(4) yes
C22 . C23 H231 119.3 no
C24 . C23 H231 120.2 no
C23 . C24 C25 119.7(4) yes
C23 . C24 H241 119.0 no
C25 . C24 H241 121.2 no
C24 . C25 C26 122.0(4) yes
C24 . C25 H251 118.3 no
C26 . C25 H251 119.7 no
C21 . C26 C25 119.0(4) yes
C21 . C26 C27 120.1(4) yes
C25 . C26 C27 120.8(4) yes
C26 . C27 C28 122.4(4) yes
C26 . C27 H271 119.3 no
C28 . C27 H271 118.3 no
C27 . C28 C29 119.1(4) yes
C27 . C28 C33 122.0(4) yes
C29 . C28 C33 118.9(4) yes
C28 . C29 C20 120.0(3) yes
C28 . C29 C30 116.5(4) yes
C20 . C29 C30 123.4(3) yes
C29 . C30 C31 122.0(4) yes
C29 . C30 H301 118.6 no
C31 . C30 H301 119.4 no
C30 . C31 C32 121.1(4) yes
C30 . C31 H311 119.2 no
C32 . C31 H311 119.7 no
C31 . C32 C33 119.5(4) yes
C31 . C32 H321 120.2 no
C33 . C32 H321 120.3 no
C28 . C33 C32 121.9(4) yes
C28 . C33 H331 117.5 no
C32 . C33 H331 120.6 no

loop_
_geom_bond_atom_site_label_1
_geom_bond_atom_site_label_2
_geom_bond_site_symmetry_2
_geom_bond_distance
_geom_bond_publ_flag
N1 C2 6_565 1.15(4) yes
N1 C2 . 1.15(4) yes
C2 C3 . 1.67(4) yes
N4 C5 . 1.426(4) yes
N4 C19 . 1.277(4) yes
C5 C6 . 1.380(5) yes
C5 C18 . 1.381(4) yes
C6 C7 . 1.382(5) yes
C6 H61 . 0.945 no
C7 C8 . 1.378(5) yes
C7 H71 . 0.943 no
C8 C9 . 1.514(5) yes
C8 C17 . 1.377(4) yes
C9 C10 . 1.521(4) yes
C9 H91 . 0.967 no
C9 H92 . 0.967 no
C10 C11 . 1.520(4) yes
C10 H101 . 0.980 no
C10 H102 . 0.978 no
C11 C12 . 1.518(4) yes
C11 H111 . 0.970 no
C11 H112 . 0.977 no
C12 C13 . 1.523(5) yes
C12 H121 . 0.976 no
C12 H122 . 0.975 no
C13 C14 . 1.515(5) yes
C13 H131 . 0.962 no
C13 H132 . 0.975 no
C14 C15 . 1.505(5) yes
C14 H142 . 0.983 no
C14 H141 . 0.982 no
C15 C16 . 1.517(6) yes
C15 H152 . 0.973 no
C15 H151 . 0.968 no
C16 H162 . 0.966 no
C16 H163 . 0.974 no
C16 H161 . 0.958 no
C17 C18 . 1.387(5) yes
C17 H171 . 0.936 no
C18 H181 . 0.935 no
C19 C20 . 1.469(5) yes
C19 H191 . 0.960 no
C20 C21 . 1.423(5) yes
C20 C29 . 1.422(5) yes
C21 C22 . 1.415(5) yes
C21 C26 . 1.442(5) yes
C22 C23 . 1.370(5) yes
C22 H221 . 0.932 no
C23 C24 . 1.423(6) yes
C23 H231 . 0.938 no
C24 C25 . 1.338(6) yes
C24 H241 . 0.948 no
C25 C26 . 1.413(5) yes
C25 H251 . 0.953 no
C26 C27 . 1.393(5) yes
C27 C28 . 1.373(5) yes
C27 H271 . 0.932 no
C28 C29 . 1.433(5) yes
C28 C33 . 1.441(5) yes
C29 C30 . 1.429(5) yes
C30 C31 . 1.360(5) yes
C30 H301 . 0.931 no
C31 C32 . 1.411(5) yes
C31 H311 . 0.934 no
C32 C33 . 1.337(6) yes
C32 H321 . 0.948 no
C33 H331 . 0.938 no

loop_
_geom_hbond_atom_site_label_D
_geom_hbond_atom_site_label_H
_geom_hbond_atom_site_label_A
_geom_hbond_angle_DHA
_geom_hbond_distance_DH
_geom_hbond_distance_HA
_geom_hbond_distance_DA
_geom_hbond_publ_flag
C22 H221 N4 122.60(12) 0.932 2.362 2.969(6) yes
